data_4001469
loop_
_publ_author_name
'Takahashi, Yukari'
'Obara, Rena'
'Nakagawa, Kohei'
'Nakano, Masayuki'
'Tokita, Jun-ya'
'Inabe, Tamotsu'

_publ_section_title
;
 Tunable Charge Transport in Soluble Organic--Inorganic Hybrid
 Semiconductors
;
_journal_issue 25
_journal_name_full 'Chemistry of Materials'
_journal_page_first 6312
_journal_paper_doi 10.1021/cm702405c
_journal_volume 19
_journal_year 2007
_chemical_formula_sum 'C8 H22 I6 N2 Sn'
_chemical_formula_weight 1026.39
_space_group_IT_number 14
_symmetry_cell_setting monoclinic
_symmetry_Int_Tables_number 14
_symmetry_space_group_name_Hall '-P 2yab'
_symmetry_space_group_name_H-M 'P 1 21/a 1'
_cell_angle_alpha 90
_cell_angle_beta 92.268(3)
_cell_angle_gamma 90
_cell_formula_units_Z 2
_cell_length_a 8.950(1)
_cell_length_b 8.392(1)
_cell_length_c 15.393(2)
_cell_measurement_reflns_used 9549
_cell_measurement_temperature 295.2
_cell_measurement_theta_max 27.5
_cell_measurement_theta_min 2.7
_cell_volume 1155.2(2)
_computing_cell_refinement PROCESS
_computing_data_collection PROCESS
_computing_data_reduction 'teXsan Ver. 1.11'
_computing_publication_material 'teXsan Ver. 1.11'
_computing_structure_refinement 'teXsan Ver. 1.10'
_computing_structure_solution SAPI91
_diffrn_measured_fraction_theta_full 0.9909
_diffrn_measured_fraction_theta_max 0.9909
_diffrn_measurement_device_type 'Rigaku RAXIS-RAPID Imaging Plate'
_diffrn_measurement_method \w
_diffrn_radiation_type 'Mo K\a'
_diffrn_radiation_wavelength 0.7107
_diffrn_reflns_av_R_equivalents 0.054
_diffrn_reflns_limit_h_max 11
_diffrn_reflns_limit_h_min 0
_diffrn_reflns_limit_k_max 10
_diffrn_reflns_limit_k_min 0
_diffrn_reflns_limit_l_max 19
_diffrn_reflns_limit_l_min -19
_diffrn_reflns_number 2615
_diffrn_reflns_theta_full 27.48
_diffrn_reflns_theta_max 27.48
_exptl_absorpt_coefficient_mu 9.115
_exptl_absorpt_correction_T_max 0.402
_exptl_absorpt_correction_T_min 0.000
_exptl_absorpt_correction_type multi-scan
_exptl_absorpt_process_details '(Higashi, 1995)'
_exptl_crystal_colour red
_exptl_crystal_density_diffrn 2.950
_exptl_crystal_density_method 'not measured'
_exptl_crystal_description platelet
_exptl_crystal_size_max 0.700
_exptl_crystal_size_mid 0.100
_exptl_crystal_size_min 0.100
_refine_diff_density_max 1.50
_refine_diff_density_min -4.47
_refine_ls_extinction_method none
_refine_ls_goodness_of_fit_ref 1.926
_refine_ls_number_parameters 79
_refine_ls_number_reflns 2615
_refine_ls_R_factor_gt 0.0734
_refine_ls_shift/su_max 0.0054
_refine_ls_structure_factor_coef Fsqd
_refine_ls_weighting_details 'w = 1/[\s^2^(Fo^2^) + (0.06000(Max(Fo^2^,0) + 2Fc^2^)/3)^2^]'
_refine_ls_weighting_scheme calc
_refine_ls_wR_factor_ref 0.1740
_reflns_number_gt 2225
_reflns_number_total 2615
_reflns_threshold_expression F^2^>2.0\s(F^2^)
_cod_data_source_file cm702405c-file002.cif
_cod_data_source_block IC4
_cod_original_cell_volume 1155.3(3)
_cod_original_formula_sum 'C8 H22 I6 N2 Sn '
_cod_database_code 4001469

loop_
_symmetry_equiv_pos_as_xyz
x,y,z
1/2-x,1/2+y,-z
-x,-y,-z
1/2+x,1/2-y,z

loop_
_atom_site_label
_atom_site_type_symbol
_atom_site_fract_x
_atom_site_fract_y
_atom_site_fract_z
_atom_site_U_iso_or_equiv
_atom_site_adp_type
_atom_site_occupancy
_atom_site_calc_flag
_atom_site_refinement_flags
I(1) I -0.29082(8) 0.20177(7) 0.03499(5) 0.0418(2) Uani 1.00 d .
I(2) I -0.03843(9) 0.07090(9) -0.20028(5) 0.0489(2) Uani 1.00 d .
I(3) I 0.3157(1) 0.3823(1) 0.55438(5) 0.0644(3) Uani 1.00 d .
Sn(1) Sn 0.0000 0.0000 0.0000 0.0286(2) Uani 1.00 d S
N(1) N -0.060(1) 0.517(1) 0.1677(7) 0.059(3) Uani 1.00 d .
C(1) C -0.039(2) 0.442(2) 0.2566(10) 0.071(4) Uani 1.00 d .
C(2) C 0.117(2) 0.452(2) 0.2889(8) 0.061(4) Uani 1.00 d .
C(3) C 0.128(1) 0.403(2) 0.3865(9) 0.058(3) Uani 1.00 d .
C(4) C 0.283(2) 0.412(2) 0.4153(8) 0.073(4) Uani 1.00 d .

loop_
_atom_site_aniso_label
_atom_site_aniso_U_11
_atom_site_aniso_U_22
_atom_site_aniso_U_33
_atom_site_aniso_U_12
_atom_site_aniso_U_13
_atom_site_aniso_U_23
I(1) 0.0399(4) 0.0397(3) 0.0457(4) 0.0145(2) 0.0004(3) -0.0022(3)
I(2) 0.0532(5) 0.0644(4) 0.0290(4) -0.0036(3) -0.0011(3) 0.0039(3)
I(3) 0.0692(6) 0.0848(6) 0.0382(5) 0.0045(4) -0.0105(4) 0.0035(4)
Sn(1) 0.0271(4) 0.0308(4) 0.0277(4) 0.0003(3) -0.0009(3) -0.0001(3)
N(1) 0.070(7) 0.068(6) 0.037(5) 0.014(5) -0.014(5) 0.008(4)
C(1) 0.044(7) 0.12(1) 0.046(7) -0.006(7) -0.007(6) 0.027(8)
C(2) 0.055(7) 0.089(9) 0.037(6) 0.011(6) -0.015(6) 0.001(6)
C(3) 0.048(6) 0.077(7) 0.048(7) -0.003(5) -0.011(6) 0.015(6)
C(4) 0.071(9) 0.12(1) 0.021(5) 0.006(8) -0.012(6) -0.004(6)

loop_
_atom_type_symbol
_atom_type_description
_atom_type_scat_dispersion_real
_atom_type_scat_dispersion_imag
_atom_type_scat_source
C C 0.003 0.002
;International Tables for Crystallography
(1992, Vol. C, Tables 4.2.6.8 and 6.1.1.1)
;
H H 0.000 0.000
;International Tables for Crystallography
(1992, Vol. C, Table 6.1.1.2)
;
N N 0.006 0.003
;International Tables for Crystallography
(1992, Vol. C, Tables 4.2.6.8 and 6.1.1.1)
;
Sn Sn -0.654 1.425
;International Tables for Crystallography
(1992, Vol. C, Tables 4.2.6.8 and 6.1.1.1)
;
I I -0.474 1.812
;International Tables for Crystallography
(1992, Vol. C, Tables 4.2.6.8 and 6.1.1.1)
;

loop_
_geom_angle_atom_site_label_1
_geom_angle_atom_site_label_2
_geom_angle_atom_site_label_3
_geom_angle
_geom_angle_site_symmetry_1
_geom_angle_site_symmetry_3
_geom_angle_publ_flag
Sn(1) I(1) Sn(1) 151.59(3) . 2_455 yes
I(1) Sn(1) I(1) 180.0 . 3_555 yes
I(1) Sn(1) I(1) 91.886(9) . 4_555 yes
I(1) Sn(1) I(1) 88.114(9) . 2_445 yes
I(1) Sn(1) I(2) 90.39(2) . . yes
I(1) Sn(1) I(2) 89.61(2) . 3_555 yes
I(1) Sn(1) I(1) 88.114(9) 3_555 4_555 yes
I(1) Sn(1) I(1) 91.886(9) 3_555 2_445 yes
I(1) Sn(1) I(2) 89.61(2) 3_555 . yes
I(1) Sn(1) I(2) 90.39(2) 3_555 3_555 yes
I(1) Sn(1) I(1) 180.0 4_555 2_445 yes
I(1) Sn(1) I(2) 93.34(2) 4_555 . yes
I(1) Sn(1) I(2) 86.66(2) 4_555 3_555 yes
I(1) Sn(1) I(2) 86.66(2) 2_445 . yes
I(1) Sn(1) I(2) 93.34(2) 2_445 3_555 yes
I(2) Sn(1) I(2) 180.0 . 3_555 yes
N(1) C(1) C(2) 111(1) . . yes
C(1) C(2) C(3) 109(1) . . yes
C(2) C(3) C(4) 107(1) . . yes
I(3) C(4) C(3) 112(1) . . yes

loop_
_geom_bond_atom_site_label_1
_geom_bond_atom_site_label_2
_geom_bond_distance
_geom_bond_site_symmetry_2
_geom_bond_publ_flag
I(1) Sn(1) 3.1692(6) . yes
I(1) Sn(1) 3.1591(6) 2_455 yes
I(2) Sn(1) 3.1451(7) . yes
I(3) C(4) 2.16(1) . yes
N(1) C(1) 1.51(2) . yes
C(1) C(2) 1.46(2) . yes
C(2) C(3) 1.56(2) . yes
C(3) C(4) 1.44(2) . yes
